data_4080954
loop_
_publ_author_name
'Bielinski, Elizabeth A.'
'Dai, Wei'
'Guard, Louise M.'
'Hazari, Nilay'
'Takase, Michael K.'

_publ_section_title
;
 Synthesis, Properties, and Reactivity of Palladium and Nickel NHC
 Complexes Supported by Combinations of Allyl, Cyclopentadienyl, and
 Indenyl Ligands
;
_journal_issue 15
_journal_name_full Organometallics
_journal_page_first 4025
_journal_paper_doi 10.1021/om4002632
_journal_volume 32
_journal_year 2013
_chemical_formula_moiety 'C40 H50 N2 Pd'
_chemical_formula_sum 'C40 H50 N2 Pd'
_chemical_formula_weight 665.25
_space_group_IT_number 14
_symmetry_cell_setting monoclinic
_symmetry_Int_Tables_number 14
_symmetry_space_group_name_Hall '-P 2ybc'
_symmetry_space_group_name_H-M 'P 1 21/c 1'
_atom_sites_solution_hydrogens geom
_atom_sites_solution_primary direct
_atom_sites_solution_secondary difmap
_cell_angle_alpha 90.0000
_cell_angle_beta 101.956(8)
_cell_angle_gamma 90.0000
_cell_formula_units_Z 4
_cell_length_a 10.6510(7)
_cell_length_b 19.7236(13)
_cell_length_c 17.6747(13)
_cell_measurement_reflns_used 24058
_cell_measurement_temperature 223
_cell_measurement_theta_max 24.52
_cell_measurement_theta_min 3.10
_cell_volume 3632.5(4)
_computing_cell_refinement 'CrystalClear-SM Expert 2.0 r12'
_computing_data_collection 'CrystalClear-SM Expert 2.0 r12 (Rigaku, 2011)'
_computing_data_reduction 'CrystalClear-SM Expert 2.0 r12'
_computing_molecular_graphics 'CrystalStructure 4.0'
_computing_publication_material 'CrystalStructure 4.0 (Rigaku, 2010)'
_computing_structure_refinement 'SHELXL97 (Sheldrick, 2008)'
_computing_structure_solution 'SIR92 (Altomare, et al., 1994)'
_diffrn_ambient_temperature 223
_diffrn_detector_area_resol_mean 6.849
_diffrn_measured_fraction_theta_full 0.998
_diffrn_measured_fraction_theta_max 0.998
_diffrn_measurement_device_type 'Rigaku SCX mini'
_diffrn_measurement_method \w
_diffrn_radiation_type 'Mo K\a'
_diffrn_radiation_wavelength 0.71075
_diffrn_reflns_av_R_equivalents 0.0827
_diffrn_reflns_limit_h_max 12
_diffrn_reflns_limit_h_min -12
_diffrn_reflns_limit_k_max 22
_diffrn_reflns_limit_k_min -22
_diffrn_reflns_limit_l_max 20
_diffrn_reflns_limit_l_min -20
_diffrn_reflns_number 28295
_diffrn_reflns_theta_full 24.41
_diffrn_reflns_theta_max 24.41
_diffrn_standards_number 0
_exptl_absorpt_coefficient_mu 0.539
_exptl_absorpt_correction_T_max 0.898
_exptl_absorpt_correction_T_min 0.699
_exptl_absorpt_correction_type multi-scan
_exptl_absorpt_process_details 'REQAB (Rigaku, 1998)'
_exptl_crystal_colour Colorless
_exptl_crystal_density_diffrn 1.216
_exptl_crystal_density_method 'not measured'
_exptl_crystal_description Prism
_exptl_crystal_F_000 1400.00
_exptl_crystal_size_max 0.200
_exptl_crystal_size_mid 0.200
_exptl_crystal_size_min 0.200
_refine_diff_density_max 0.470
_refine_diff_density_min -0.310
_refine_ls_extinction_method none
_refine_ls_goodness_of_fit_ref 1.105
_refine_ls_hydrogen_treatment constr
_refine_ls_number_parameters 396
_refine_ls_number_reflns 5971
_refine_ls_number_restraints 0
_refine_ls_R_factor_gt 0.0579
_refine_ls_shift/su_max 0.001
_refine_ls_structure_factor_coef Fsqd
_refine_ls_weighting_details 'w = 1/[\s^2^(Fo^2^)+(0.0348P)^2^+2.9243P] where P=(Fo^2^+2Fc^2^)/3'
_refine_ls_weighting_scheme calc
_refine_ls_wR_factor_ref 0.1050
_reflns_number_gt 4504
_reflns_number_total 5971
_reflns_threshold_expression F^2^>2.0\s(F^2^)
_cod_data_source_file om4002632_si_002.cif
_cod_data_source_block '_IndAllPd'
_cod_original_cell_volume 3632.5(5)
_cod_database_code 4080954

loop_
_symmetry_equiv_pos_site_id
_symmetry_equiv_pos_as_xyz
1 +X,+Y,+Z
2 -X,1/2+Y,1/2-Z
3 -X,-Y,-Z
4 +X,1/2-Y,1/2+Z

loop_
_atom_site_label
_atom_site_type_symbol
_atom_site_fract_x
_atom_site_fract_y
_atom_site_fract_z
_atom_site_U_iso_or_equiv
_atom_site_adp_type
_atom_site_occupancy
_atom_site_symmetry_multiplicity
_atom_site_calc_flag
_atom_site_refinement_flags
Pd1 Pd 0.64476(3) 0.194650(18) 0.368076(19) 0.03824(12) Uani 1.0 4 d .
N1 N 0.7533(3) 0.21782(17) 0.5458(2) 0.0342(9) Uani 1.0 4 d .
N2 N 0.6846(4) 0.30972(18) 0.4880(2) 0.0411(9) Uani 1.0 4 d .
C1 C 0.6946(4) 0.2418(3) 0.4749(3) 0.0361(11) Uani 1.0 4 d .
C2 C 0.4662(5) 0.2441(3) 0.3112(3) 0.0603(15) Uani 1.0 4 d .
C3 C 0.4752(5) 0.1806(3) 0.2773(3) 0.0488(13) Uani 1.0 4 d .
C4 C 0.5865(5) 0.1686(3) 0.2489(3) 0.0535(14) Uani 1.0 4 d .
C5 C 0.3863(6) 0.1237(3) 0.2855(4) 0.0781(18) Uani 1.0 4 d .
C6 C 0.8096(5) 0.1282(3) 0.3850(3) 0.0521(14) Uani 1.0 4 d .
C7 C 0.7471(5) 0.0621(3) 0.3874(4) 0.0643(16) Uani 1.0 4 d .
C8 C 0.7605(5) 0.0233(3) 0.3270(4) 0.0641(15) Uani 1.0 4 d .
C9 C 0.8399(5) 0.0574(3) 0.2843(3) 0.0575(15) Uani 1.0 4 d .
C10 C 0.8740(5) 0.1203(3) 0.3208(3) 0.0538(14) Uani 1.0 4 d .
C11 C 0.9620(6) 0.1620(3) 0.2952(4) 0.0709(17) Uani 1.0 4 d .
C12 C 1.0142(7) 0.1399(5) 0.2324(5) 0.092(3) Uani 1.0 4 d .
C13 C 0.9760(8) 0.0790(5) 0.1965(4) 0.101(3) Uani 1.0 4 d .
C14 C 0.8908(7) 0.0376(4) 0.2208(4) 0.080(2) Uani 1.0 4 d .
C15 C 0.6247(6) 0.3591(3) 0.4314(3) 0.0506(13) Uani 1.0 4 d .
C16 C 0.4991(6) 0.3780(3) 0.4303(4) 0.0658(16) Uani 1.0 4 d .
C17 C 0.4455(7) 0.4272(4) 0.3761(5) 0.090(3) Uani 1.0 4 d .
C18 C 0.5158(9) 0.4551(4) 0.3277(4) 0.099(3) Uani 1.0 4 d .
C19 C 0.6389(8) 0.4356(3) 0.3300(4) 0.0793(19) Uani 1.0 4 d .
C20 C 0.6982(6) 0.3868(3) 0.3822(3) 0.0594(15) Uani 1.0 4 d .
C21 C 0.8363(6) 0.3679(3) 0.3875(4) 0.0725(17) Uani 1.0 4 d .
C22 C 0.8698(8) 0.3567(4) 0.3088(4) 0.123(3) Uani 1.0 4 d .
C23 C 0.9255(8) 0.4211(5) 0.4336(5) 0.150(4) Uani 1.0 4 d .
C24 C 0.4225(7) 0.3502(4) 0.4862(5) 0.092(3) Uani 1.0 4 d .
C25 C 0.4114(9) 0.3989(5) 0.5484(5) 0.143(4) Uani 1.0 4 d .
C26 C 0.2881(9) 0.3276(6) 0.4485(6) 0.184(5) Uani 1.0 4 d .
C27 C 0.7747(5) 0.1479(3) 0.5686(3) 0.0367(11) Uani 1.0 4 d .
C28 C 0.6700(5) 0.1101(3) 0.5802(3) 0.0423(12) Uani 1.0 4 d .
C29 C 0.6944(6) 0.0440(3) 0.6062(3) 0.0537(14) Uani 1.0 4 d .
C30 C 0.8155(6) 0.0172(3) 0.6205(3) 0.0620(16) Uani 1.0 4 d .
C31 C 0.9169(6) 0.0554(3) 0.6094(3) 0.0572(14) Uani 1.0 4 d .
C32 C 0.8996(5) 0.1221(3) 0.5841(3) 0.0447(12) Uani 1.0 4 d .
C33 C 1.0159(5) 0.1640(3) 0.5766(4) 0.0584(15) Uani 1.0 4 d .
C34 C 1.1029(5) 0.1279(4) 0.5299(4) 0.0811(19) Uani 1.0 4 d .
C35 C 1.0944(6) 0.1827(4) 0.6564(4) 0.0841(19) Uani 1.0 4 d .
C36 C 0.5351(5) 0.1388(3) 0.5659(3) 0.0528(13) Uani 1.0 4 d .
C37 C 0.4460(6) 0.1021(4) 0.5037(4) 0.105(3) Uani 1.0 4 d .
C38 C 0.4829(6) 0.1414(5) 0.6386(4) 0.109(3) Uani 1.0 4 d .
C39 C 0.7376(5) 0.3268(3) 0.5638(3) 0.0488(13) Uani 1.0 4 d .
C40 C 0.7793(5) 0.2697(3) 0.5992(3) 0.0455(12) Uani 1.0 4 d .
H2A H 0.4000 0.2490 0.3419 0.0723 Uiso 1.0 4 calc R
H2B H 0.4746 0.2838 0.2793 0.0723 Uiso 1.0 4 calc R
H4A H 0.6062 0.2017 0.2117 0.0642 Uiso 1.0 4 calc R
H4B H 0.6016 0.1216 0.2352 0.0642 Uiso 1.0 4 calc R
H5 H 0.3266 0.1384 0.3168 0.0937 Uiso 1.0 4 calc R
H5A H 0.4356 0.0854 0.3102 0.0937 Uiso 1.0 4 calc R
H5B H 0.3390 0.1103 0.2347 0.0937 Uiso 1.0 4 calc R
H6 H 0.8710 0.1381 0.4340 0.0625 Uiso 1.0 4 calc R
H7 H 0.7035 0.0487 0.4260 0.0772 Uiso 1.0 4 calc R
H8 H 0.7232 -0.0196 0.3151 0.0770 Uiso 1.0 4 calc R
H11 H 0.9860 0.2039 0.3191 0.0851 Uiso 1.0 4 calc R
H12 H 1.0754 0.1667 0.2150 0.1108 Uiso 1.0 4 calc R
H13 H 1.0103 0.0658 0.1538 0.1213 Uiso 1.0 4 calc R
H14 H 0.8662 -0.0036 0.1954 0.0958 Uiso 1.0 4 calc R
H17 H 0.3602 0.4412 0.3729 0.1078 Uiso 1.0 4 calc R
H18 H 0.4784 0.4884 0.2921 0.1185 Uiso 1.0 4 calc R
H19 H 0.6849 0.4554 0.2957 0.0952 Uiso 1.0 4 calc R
H21 H 0.8515 0.3246 0.4163 0.0870 Uiso 1.0 4 calc R
H22A H 0.8559 0.3984 0.2791 0.1476 Uiso 1.0 4 calc R
H22B H 0.8158 0.3212 0.2815 0.1476 Uiso 1.0 4 calc R
H22C H 0.9592 0.3434 0.3158 0.1476 Uiso 1.0 4 calc R
H23A H 0.9077 0.4250 0.4851 0.1802 Uiso 1.0 4 calc R
H23B H 0.9112 0.4646 0.4075 0.1802 Uiso 1.0 4 calc R
H23C H 1.0141 0.4074 0.4374 0.1802 Uiso 1.0 4 calc R
H24 H 0.4687 0.3098 0.5112 0.1105 Uiso 1.0 4 calc R
H25A H 0.3693 0.3770 0.5856 0.1718 Uiso 1.0 4 calc R
H25B H 0.3614 0.4378 0.5262 0.1718 Uiso 1.0 4 calc R
H25C H 0.4964 0.4137 0.5742 0.1718 Uiso 1.0 4 calc R
H26A H 0.2928 0.2926 0.4107 0.2213 Uiso 1.0 4 calc R
H26B H 0.2403 0.3660 0.4229 0.2213 Uiso 1.0 4 calc R
H26C H 0.2452 0.3099 0.4876 0.2213 Uiso 1.0 4 calc R
H29 H 0.6258 0.0168 0.6142 0.0644 Uiso 1.0 4 calc R
H30 H 0.8289 -0.0277 0.6379 0.0744 Uiso 1.0 4 calc R
H31 H 0.9996 0.0364 0.6191 0.0686 Uiso 1.0 4 calc R
H33 H 0.9879 0.2027 0.5503 0.0544 Uiso 1.0 4 calc R
H34A H 1.0540 0.1177 0.4785 0.0973 Uiso 1.0 4 calc R
H34B H 1.1350 0.0861 0.5558 0.0973 Uiso 1.0 4 calc R
H34C H 1.1745 0.1571 0.5259 0.0973 Uiso 1.0 4 calc R
H35 H 1.1619 0.2141 0.6507 0.1009 Uiso 1.0 4 calc R
H35A H 1.1322 0.1421 0.6826 0.1009 Uiso 1.0 4 calc R
H35B H 1.0388 0.2039 0.6867 0.1009 Uiso 1.0 4 calc R
H36 H 0.5401 0.1861 0.5481 0.0634 Uiso 1.0 4 calc R
H37A H 0.4413 0.0548 0.5182 0.1265 Uiso 1.0 4 calc R
H37B H 0.4772 0.1050 0.4560 0.1265 Uiso 1.0 4 calc R
H37C H 0.3613 0.1223 0.4962 0.1265 Uiso 1.0 4 calc R
H38A H 0.4730 0.0956 0.6566 0.1311 Uiso 1.0 4 calc R
H38B H 0.4001 0.1639 0.6280 0.1311 Uiso 1.0 4 calc R
H38C H 0.5417 0.1663 0.6781 0.1311 Uiso 1.0 4 calc R
H39 H 0.7429 0.3704 0.5857 0.0586 Uiso 1.0 4 calc R
H40 H 0.8186 0.2611 0.6506 0.0265 Uiso 1.0 4 calc R

loop_
_atom_site_aniso_label
_atom_site_aniso_U_11
_atom_site_aniso_U_22
_atom_site_aniso_U_33
_atom_site_aniso_U_12
_atom_site_aniso_U_13
_atom_site_aniso_U_23
Pd1 0.0391(2) 0.0405(2) 0.03493(19) 0.0029(2) 0.00730(13) 0.0001(2)
N1 0.029(2) 0.036(2) 0.037(2) 0.0012(16) 0.0064(17) -0.0013(18)
N2 0.047(3) 0.033(3) 0.042(3) 0.002(2) 0.0067(17) 0.001(2)
C1 0.030(3) 0.040(3) 0.039(3) 0.001(2) 0.010(2) 0.003(3)
C2 0.058(4) 0.070(4) 0.048(3) 0.026(3) 0.001(3) 0.007(3)
C3 0.047(3) 0.056(4) 0.038(3) 0.006(3) -0.003(3) -0.004(3)
C4 0.063(4) 0.062(4) 0.033(3) 0.010(3) 0.002(3) -0.003(3)
C5 0.067(4) 0.094(5) 0.069(4) -0.021(4) 0.004(4) -0.011(4)
C6 0.043(3) 0.070(4) 0.043(3) 0.020(3) 0.008(3) 0.002(3)
C7 0.056(4) 0.073(4) 0.069(4) 0.022(3) 0.024(3) 0.028(4)
C8 0.055(4) 0.053(4) 0.082(5) 0.006(3) 0.008(4) 0.003(4)
C9 0.056(4) 0.064(4) 0.049(3) 0.029(3) 0.003(3) -0.001(3)
C10 0.045(3) 0.060(4) 0.054(4) 0.021(3) 0.005(3) 0.006(3)
C11 0.056(4) 0.071(4) 0.090(5) 0.021(4) 0.025(4) 0.019(4)
C12 0.072(5) 0.109(6) 0.107(6) 0.037(5) 0.044(5) 0.052(5)
C13 0.112(7) 0.133(8) 0.063(5) 0.076(6) 0.030(5) 0.027(5)
C14 0.087(5) 0.099(6) 0.052(4) 0.047(5) 0.012(4) -0.002(4)
C15 0.067(4) 0.031(3) 0.049(3) 0.000(3) 0.002(3) -0.004(3)
C16 0.071(5) 0.046(4) 0.074(4) 0.013(3) 0.000(4) -0.007(3)
C17 0.097(6) 0.065(5) 0.096(6) 0.034(4) -0.008(5) -0.007(5)
C18 0.149(8) 0.053(5) 0.075(5) 0.035(5) -0.021(5) 0.003(4)
C19 0.130(7) 0.045(4) 0.058(4) 0.005(4) 0.009(4) 0.011(3)
C20 0.084(5) 0.039(3) 0.049(4) -0.004(3) -0.002(3) -0.001(3)
C21 0.084(5) 0.068(4) 0.072(4) -0.016(4) 0.030(4) 0.012(4)
C22 0.152(8) 0.132(7) 0.098(6) 0.009(6) 0.055(6) 0.004(5)
C23 0.106(7) 0.181(9) 0.167(9) -0.065(7) 0.034(6) -0.047(8)
C24 0.064(5) 0.089(5) 0.124(7) 0.032(4) 0.022(5) 0.004(5)
C25 0.172(9) 0.167(9) 0.095(6) -0.009(8) 0.037(6) -0.022(7)
C26 0.117(8) 0.254(13) 0.206(11) -0.057(8) 0.088(8) -0.120(10)
C27 0.039(3) 0.043(3) 0.027(3) 0.004(3) 0.005(2) 0.003(2)
C28 0.044(3) 0.046(3) 0.036(3) 0.001(3) 0.007(3) 0.005(3)
C29 0.062(4) 0.049(4) 0.048(3) -0.011(3) 0.008(3) 0.006(3)
C30 0.083(5) 0.042(3) 0.057(4) 0.010(3) 0.005(4) 0.011(3)
C31 0.054(4) 0.054(4) 0.061(4) 0.020(3) 0.005(3) 0.010(3)
C32 0.038(3) 0.051(3) 0.044(3) 0.006(3) 0.007(3) 0.007(3)
C33 0.036(3) 0.065(4) 0.075(4) 0.013(3) 0.012(3) 0.015(4)
C34 0.039(4) 0.125(6) 0.082(5) 0.017(4) 0.016(3) 0.014(4)
C35 0.050(4) 0.099(5) 0.101(5) -0.004(4) 0.011(4) -0.016(4)
C36 0.041(3) 0.055(4) 0.064(4) -0.004(3) 0.014(3) 0.009(3)
C37 0.053(4) 0.180(8) 0.079(5) 0.014(5) 0.003(4) -0.040(5)
C38 0.067(5) 0.187(8) 0.074(5) 0.026(5) 0.016(4) -0.034(5)
C39 0.054(4) 0.044(3) 0.045(3) -0.003(3) 0.004(3) -0.011(3)
C40 0.046(3) 0.051(4) 0.037(3) 0.000(3) 0.003(3) -0.003(3)

loop_
_atom_type_symbol
_atom_type_description
_atom_type_scat_dispersion_real
_atom_type_scat_dispersion_imag
_atom_type_scat_source
C C 0.0033 0.0016
;
International Tables for Crystallography
(1992, Vol. C, Tables 4.2.6.8 and 6.1.1.4)
;
H H 0.0000 0.0000
;
International Tables for Crystallography
(1992, Vol. C, Table 6.1.1.4)
;
Pd Pd -0.9988 1.0072
;
International Tables for Crystallography
(1992, Vol. C, Tables 4.2.6.8 and 6.1.1.4)
;
N N 0.0061 0.0033
;
International Tables for Crystallography
(1992, Vol. C, Tables 4.2.6.8 and 6.1.1.4)
;

loop_
_geom_angle_atom_site_label_1
_geom_angle_atom_site_label_2
_geom_angle_atom_site_label_3
_geom_angle
_geom_angle_publ_flag
C1 Pd1 C2 104.67(18) yes
C1 Pd1 C3 138.36(18) yes
C1 Pd1 C4 167.29(19) yes
C1 Pd1 C6 95.66(17) yes
C2 Pd1 C3 37.44(19) yes
C2 Pd1 C4 66.8(2) yes
C2 Pd1 C6 159.65(19) yes
C3 Pd1 C4 38.0(2) yes
C3 Pd1 C6 123.54(18) yes
C4 Pd1 C6 92.99(19) yes
C1 N1 C27 127.2(4) yes
C1 N1 C40 111.1(4) yes
C27 N1 C40 121.3(4) yes
C1 N2 C15 125.5(4) yes
C1 N2 C39 111.9(4) yes
C15 N2 C39 122.6(4) yes
Pd1 C1 N1 131.6(4) yes
Pd1 C1 N2 125.4(3) yes
N1 C1 N2 102.7(4) yes
Pd1 C2 C3 70.6(3) yes
Pd1 C3 C2 71.9(3) yes
Pd1 C3 C4 69.5(3) yes
Pd1 C3 C5 118.1(4) yes
C2 C3 C4 116.3(5) yes
C2 C3 C5 122.0(5) yes
C4 C3 C5 120.5(5) yes
Pd1 C4 C3 72.5(3) yes
Pd1 C6 C7 100.5(4) yes
Pd1 C6 C10 117.3(4) yes
C7 C6 C10 102.7(5) yes
C6 C7 C8 111.0(6) yes
C7 C8 C9 109.0(5) yes
C8 C9 C10 107.4(5) yes
C8 C9 C14 132.0(6) yes
C10 C9 C14 120.5(6) yes
C6 C10 C9 109.5(5) yes
C6 C10 C11 130.7(5) yes
C9 C10 C11 119.8(6) yes
C10 C11 C12 118.4(6) yes
C11 C12 C13 120.4(7) yes
C12 C13 C14 122.1(8) yes
C9 C14 C13 118.8(7) yes
N2 C15 C16 118.5(5) yes
N2 C15 C20 118.0(5) yes
C16 C15 C20 123.4(5) yes
C15 C16 C17 116.9(6) yes
C15 C16 C24 122.9(5) yes
C17 C16 C24 120.1(6) yes
C16 C17 C18 120.7(7) yes
C17 C18 C19 121.3(7) yes
C18 C19 C20 121.3(7) yes
C15 C20 C19 116.6(6) yes
C15 C20 C21 122.2(5) yes
C19 C20 C21 121.2(6) yes
C20 C21 C22 113.1(5) yes
C20 C21 C23 110.7(6) yes
C22 C21 C23 110.4(7) yes
C16 C24 C25 112.7(7) yes
C16 C24 C26 114.0(7) yes
C25 C24 C26 107.7(7) yes
N1 C27 C28 117.9(4) yes
N1 C27 C32 119.5(4) yes
C28 C27 C32 122.4(4) yes
C27 C28 C29 116.7(5) yes
C27 C28 C36 122.5(4) yes
C29 C28 C36 120.8(5) yes
C28 C29 C30 121.9(5) yes
C29 C30 C31 120.3(5) yes
C30 C31 C32 120.9(5) yes
C27 C32 C31 117.8(5) yes
C27 C32 C33 123.1(5) yes
C31 C32 C33 119.1(5) yes
C32 C33 C34 112.9(5) yes
C32 C33 C35 110.5(5) yes
C34 C33 C35 109.5(5) yes
C28 C36 C37 112.4(5) yes
C28 C36 C38 112.1(5) yes
C37 C36 C38 110.9(5) yes
N2 C39 C40 106.3(4) yes
N1 C40 C39 108.0(4) yes
Pd1 C2 H2A 116.553 no
Pd1 C2 H2B 116.562 no
C3 C2 H2A 116.554 no
C3 C2 H2B 116.562 no
H2A C2 H2B 113.550 no
Pd1 C4 H4A 116.310 no
Pd1 C4 H4B 116.313 no
C3 C4 H4A 116.314 no
C3 C4 H4B 116.322 no
H4A C4 H4B 113.314 no
C3 C5 H5 109.461 no
C3 C5 H5A 109.467 no
C3 C5 H5B 109.465 no
H5 C5 H5A 109.474 no
H5 C5 H5B 109.476 no
H5A C5 H5B 109.485 no
Pd1 C6 H6 111.793 no
C7 C6 H6 111.797 no
C10 C6 H6 111.785 no
C6 C7 H7 124.485 no
C8 C7 H7 124.486 no
C7 C8 H8 125.478 no
C9 C8 H8 125.477 no
C10 C11 H11 120.802 no
C12 C11 H11 120.799 no
C11 C12 H12 119.815 no
C13 C12 H12 119.821 no
C12 C13 H13 118.954 no
C14 C13 H13 118.962 no
C9 C14 H14 120.590 no
C13 C14 H14 120.585 no
C16 C17 H17 119.676 no
C18 C17 H17 119.669 no
C17 C18 H18 119.366 no
C19 C18 H18 119.371 no
C18 C19 H19 119.366 no
C20 C19 H19 119.379 no
C20 C21 H21 107.468 no
C22 C21 H21 107.464 no
C23 C21 H21 107.469 no
C21 C22 H22A 109.473 no
C21 C22 H22B 109.468 no
C21 C22 H22C 109.475 no
H22A C22 H22B 109.484 no
H22A C22 H22C 109.471 no
H22B C22 H22C 109.456 no
C21 C23 H23A 109.470 no
C21 C23 H23B 109.475 no
C21 C23 H23C 109.468 no
H23A C23 H23B 109.469 no
H23A C23 H23C 109.464 no
H23B C23 H23C 109.480 no
C16 C24 H24 107.369 no
C25 C24 H24 107.362 no
C26 C24 H24 107.354 no
C24 C25 H25A 109.477 no
C24 C25 H25B 109.474 no
C24 C25 H25C 109.471 no
H25A C25 H25B 109.468 no
H25A C25 H25C 109.469 no
H25B C25 H25C 109.468 no
C24 C26 H26A 109.473 no
C24 C26 H26B 109.470 no
C24 C26 H26C 109.477 no
H26A C26 H26B 109.470 no
H26A C26 H26C 109.472 no
H26B C26 H26C 109.465 no
C28 C29 H29 119.062 no
C30 C29 H29 119.054 no
C29 C30 H30 119.846 no
C31 C30 H30 119.849 no
C30 C31 H31 119.555 no
C32 C31 H31 119.564 no
C32 C33 H33 108.265 no
C34 C33 H33 106.563 no
C35 C33 H33 109.024 no
C33 C34 H34A 109.473 no
C33 C34 H34B 109.459 no
C33 C34 H34C 109.474 no
H34A C34 H34B 109.472 no
H34A C34 H34C 109.478 no
H34B C34 H34C 109.471 no
C33 C35 H35 109.479 no
C33 C35 H35A 109.466 no
C33 C35 H35B 109.472 no
H35 C35 H35A 109.470 no
H35 C35 H35B 109.466 no
H35A C35 H35B 109.475 no
C28 C36 H36 107.049 no
C37 C36 H36 107.045 no
C38 C36 H36 107.050 no
C36 C37 H37A 109.471 no
C36 C37 H37B 109.471 no
C36 C37 H37C 109.474 no
H37A C37 H37B 109.472 no
H37A C37 H37C 109.468 no
H37B C37 H37C 109.471 no
C36 C38 H38A 109.475 no
C36 C38 H38B 109.470 no
C36 C38 H38C 109.467 no
H38A C38 H38B 109.466 no
H38A C38 H38C 109.476 no
H38B C38 H38C 109.473 no
N2 C39 H39 126.859 no
C40 C39 H39 126.836 no
N1 C40 H40 121.116 no
C39 C40 H40 130.922 no

loop_
_geom_bond_atom_site_label_1
_geom_bond_atom_site_label_2
_geom_bond_distance
_geom_bond_publ_flag
Pd1 C1 2.072(5) yes
Pd1 C2 2.187(5) yes
Pd1 C3 2.171(5) yes
Pd1 C4 2.132(5) yes
Pd1 C6 2.162(5) yes
N1 C1 1.363(6) yes
N1 C27 1.442(6) yes
N1 C40 1.381(6) yes
N2 C1 1.368(6) yes
N2 C15 1.447(6) yes
N2 C39 1.383(6) yes
C2 C3 1.399(8) yes
C3 C4 1.401(8) yes
C3 C5 1.496(8) yes
C6 C7 1.468(8) yes
C6 C10 1.450(8) yes
C7 C8 1.345(9) yes
C8 C9 1.416(9) yes
C9 C10 1.411(8) yes
C9 C14 1.398(9) yes
C10 C11 1.391(9) yes
C11 C12 1.408(11) yes
C12 C13 1.379(13) yes
C13 C14 1.355(12) yes
C15 C16 1.385(9) yes
C15 C20 1.397(9) yes
C16 C17 1.399(9) yes
C16 C24 1.510(11) yes
C17 C18 1.363(12) yes
C18 C19 1.359(13) yes
C19 C20 1.390(8) yes
C20 C21 1.501(9) yes
C21 C22 1.521(11) yes
C21 C23 1.532(11) yes
C24 C25 1.483(12) yes
C24 C26 1.515(11) yes
C27 C28 1.392(7) yes
C27 C32 1.397(7) yes
C28 C29 1.390(7) yes
C28 C36 1.515(7) yes
C29 C30 1.368(8) yes
C30 C31 1.364(9) yes
C31 C32 1.389(7) yes
C32 C33 1.518(8) yes
C33 C34 1.537(9) yes
C33 C35 1.529(8) yes
C36 C37 1.484(8) yes
C36 C38 1.503(9) yes
C39 C40 1.320(7) yes
C2 H2A 0.980 no
C2 H2B 0.980 no
C4 H4A 0.980 no
C4 H4B 0.980 no
C5 H5 0.970 no
C5 H5A 0.970 no
C5 H5B 0.970 no
C6 H6 0.990 no
C7 H7 0.940 no
C8 H8 0.940 no
C11 H11 0.940 no
C12 H12 0.940 no
C13 H13 0.940 no
C14 H14 0.940 no
C17 H17 0.940 no
C18 H18 0.940 no
C19 H19 0.940 no
C21 H21 0.990 no
C22 H22A 0.970 no
C22 H22B 0.970 no
C22 H22C 0.970 no
C23 H23A 0.970 no
C23 H23B 0.970 no
C23 H23C 0.970 no
C24 H24 0.990 no
C25 H25A 0.970 no
C25 H25B 0.970 no
C25 H25C 0.970 no
C26 H26A 0.970 no
C26 H26B 0.970 no
C26 H26C 0.970 no
C29 H29 0.940 no
C30 H30 0.940 no
C31 H31 0.940 no
C33 H33 0.911 no
C34 H34A 0.970 no
C34 H34B 0.970 no
C34 H34C 0.970 no
C35 H35 0.970 no
C35 H35A 0.970 no
C35 H35B 0.970 no
C36 H36 0.990 no
C37 H37A 0.970 no
C37 H37B 0.970 no
C37 H37C 0.970 no
C38 H38A 0.970 no
C38 H38B 0.970 no
C38 H38C 0.970 no
C39 H39 0.940 no
C40 H40 0.934 no

loop_
_geom_contact_atom_site_label_1
_geom_contact_atom_site_label_2
_geom_contact_distance
_geom_contact_publ_flag
_geom_contact_site_symmetry_2
Pd1 C15 3.453(5) no .
N1 C6 3.502(7) no .
N1 C15 3.547(6) no .
N1 C33 2.936(7) no .
N1 C36 2.881(6) no .
N2 C21 2.876(8) no .
N2 C24 2.898(8) no .
N2 C27 3.546(6) no .
C1 C16 3.391(7) no .
C1 C20 3.301(7) no .
C1 C21 3.438(8) no .
C1 C28 3.237(7) no .
C1 C32 3.510(6) no .
C1 C36 3.276(7) no .
C2 C15 3.321(7) no .
C2 C16 3.351(8) no .
C4 C7 3.405(8) no .
C4 C8 3.535(8) no .
C4 C9 3.433(8) no .
C4 C10 3.208(7) no .
C6 C27 3.366(7) no .
C6 C32 3.453(7) no .
C7 C27 3.581(8) no .
C8 C11 3.593(9) no .
C9 C12 2.763(10) no .
C10 C13 2.767(10) no .
C11 C14 2.812(10) no .
C15 C18 2.721(9) no .
C15 C23 3.422(10) no .
C15 C25 3.464(11) no .
C15 C40 3.548(7) no .
C16 C19 2.782(10) no .
C16 C39 3.250(7) no .
C17 C20 2.788(10) no .
C17 C25 3.191(12) no .
C17 C26 3.033(13) no .
C19 C22 2.998(12) no .
C19 C23 3.230(11) no .
C20 C39 3.364(7) no .
C21 C39 3.581(9) no .
C24 C39 3.384(8) no .
C27 C30 2.740(7) no .
C27 C35 3.505(7) no .
C27 C37 3.568(8) no .
C27 C38 3.578(9) no .
C27 C39 3.550(7) no .
C28 C31 2.790(7) no .
C28 C40 3.348(7) no .
C29 C32 2.767(8) no .
C29 C37 3.100(8) no .
C29 C38 3.103(10) no .
C31 C34 3.016(9) no .
C31 C35 3.149(8) no .
C32 C40 3.214(7) no .
C33 C40 3.358(8) no .
C12 C40 3.542(9) no 4_554
C13 C39 3.597(9) no 4_554
C39 C13 3.597(9) no 4_555
C40 C12 3.542(9) no 4_555
Pd1 H5 3.5021 no .
Pd1 H5A 3.1159 no .
Pd1 H7 3.0754 no .
Pd1 H21 3.3710 no .
Pd1 H36 3.5872 no .
Pd1 H37B 3.1421 no .
N1 H6 2.9961 no .
N1 H21 3.4291 no .
N1 H24 3.4761 no .
N1 H33 2.5014 no .
N1 H35B 3.5200 no .
N1 H36 2.3636 no .
N1 H39 3.0983 no .
N2 H21 2.4053 no .
N2 H23A 3.2968 no .
N2 H24 2.4182 no .
N2 H25C 3.4364 no .
N2 H36 3.1812 no .
N2 H40 3.0848 no .
C1 H2A 3.5122 no .
C1 H6 2.9660 no .
C1 H21 2.6929 no .
C1 H24 2.9396 no .
C1 H33 3.2258 no .
C1 H36 2.5436 no .
C1 H37B 3.5250 no .
C1 H39 3.1814 no .
C1 H40 3.1367 no .
C2 H4A 2.6650 no .
C2 H4B 3.2437 no .
C2 H5 2.5747 no .
C2 H5A 3.1460 no .
C2 H5B 3.1415 no .
C2 H26A 2.9608 no .
C3 H37B 3.4880 no .
C4 H2A 3.2433 no .
C4 H2B 2.6722 no .
C4 H5 3.2920 no .
C4 H5A 2.6781 no .
C4 H5B 2.8393 no .
C5 H2A 2.6589 no .
C5 H2B 3.3040 no .
C5 H4A 3.2905 no .
C5 H4B 2.6260 no .
C5 H37B 2.9905 no .
C6 H4B 3.0836 no .
C6 H8 3.2246 no .
C6 H11 2.8327 no .
C6 H33 3.4651 no .
C6 H34A 2.7868 no .
C7 H4B 3.0479 no .
C7 H5A 3.3474 no .
C7 H34A 3.5068 no .
C7 H37B 3.4487 no .
C8 H4B 2.8497 no .
C8 H6 3.0269 no .
C8 H14 2.8364 no .
C9 H4B 2.8083 no .
C9 H6 3.0461 no .
C9 H7 3.1513 no .
C9 H11 3.2794 no .
C9 H13 3.2195 no .
C10 H4A 3.4859 no .
C10 H4B 2.9823 no .
C10 H7 3.1868 no .
C10 H8 3.1850 no .
C10 H12 3.2548 no .
C10 H14 3.2896 no .
C10 H34A 3.0380 no .
C11 H6 2.8573 no .
C11 H13 3.2611 no .
C11 H22B 3.4901 no .
C11 H22C 3.5973 no .
C11 H34A 3.3027 no .
C12 H14 3.2399 no .
C13 H11 3.2683 no .
C14 H4B 3.5520 no .
C14 H8 2.9109 no .
C14 H12 3.2315 no .
C15 H2A 3.3733 no .
C15 H2B 3.1955 no .
C15 H17 3.2277 no .
C15 H19 3.2261 no .
C15 H21 2.5762 no .
C15 H23A 3.2386 no .
C15 H24 2.5820 no .
C15 H25C 3.2897 no .
C15 H39 2.7656 no .
C16 H2A 3.0569 no .
C16 H2B 3.2176 no .
C16 H18 3.2448 no .
C16 H25A 3.3200 no .
C16 H25B 2.7284 no .
C16 H25C 2.6449 no .
C16 H26A 2.7335 no .
C16 H26B 2.7425 no .
C16 H26C 3.3586 no .
C16 H39 3.3703 no .
C17 H2A 3.5820 no .
C17 H2B 3.3527 no .
C17 H19 3.2131 no .
C17 H24 3.2994 no .
C17 H25B 2.9789 no .
C17 H25C 3.4412 no .
C17 H26A 3.2384 no .
C17 H26B 2.7700 no .
C18 H2B 3.4904 no .
C19 H2B 3.4900 no .
C19 H17 3.2143 no .
C19 H21 3.2878 no .
C19 H22A 2.7477 no .
C19 H22B 3.1698 no .
C19 H23A 3.5351 no .
C19 H23B 2.9944 no .
C20 H2B 3.3638 no .
C20 H18 3.2387 no .
C20 H22A 2.7308 no .
C20 H22B 2.7087 no .
C20 H22C 3.3445 no .
C20 H23A 2.6779 no .
C20 H23B 2.6974 no .
C20 H23C 3.3277 no .
C20 H39 3.5440 no .
C21 H19 2.6702 no .
C22 H11 3.2479 no .
C22 H19 2.7456 no .
C22 H23A 3.3407 no .
C22 H23B 2.7283 no .
C22 H23C 2.6607 no .
C23 H19 3.2217 no .
C23 H22A 2.7142 no .
C23 H22B 3.3436 no .
C23 H22C 2.6688 no .
C24 H2A 3.2080 no .
C24 H17 2.6690 no .
C24 H36 3.5591 no .
C24 H39 3.5229 no .
C25 H17 3.1487 no .
C25 H26A 3.2626 no .
C25 H26B 2.6433 no .
C25 H26C 2.5651 no .
C25 H39 3.4999 no .
C26 H2A 2.8816 no .
C26 H17 2.7952 no .
C26 H25A 2.5892 no .
C26 H25B 2.6017 no .
C26 H25C 3.2704 no .
C27 H6 2.7871 no .
C27 H7 3.1565 no .
C27 H29 3.2215 no .
C27 H31 3.2377 no .
C27 H33 2.5948 no .
C27 H35B 3.3242 no .
C27 H36 2.5628 no .
C27 H37B 3.4800 no .
C27 H38C 3.4667 no .
C27 H40 2.6500 no .
C28 H7 3.0699 no .
C28 H30 3.2539 no .
C28 H37A 2.6868 no .
C28 H37B 2.6797 no .
C28 H37C 3.3233 no .
C28 H38A 2.7345 no .
C28 H38B 3.3321 no .
C28 H38C 2.6570 no .
C28 H40 3.4795 no .
C29 H7 3.2072 no .
C29 H31 3.2148 no .
C29 H36 3.3038 no .
C29 H37A 2.8284 no .
C29 H37B 3.3630 no .
C29 H38A 2.8743 no .
C29 H38C 3.3066 no .
C30 H7 3.4527 no .
C31 H6 3.4480 no .
C31 H7 3.5554 no .
C31 H29 3.2110 no .
C31 H33 3.2290 no .
C31 H34A 3.2244 no .
C31 H34B 2.7519 no .
C31 H35A 2.9362 no .
C31 H35B 3.3739 no .
C32 H6 2.6272 no .
C32 H7 3.4418 no .
C32 H30 3.2407 no .
C32 H34A 2.7334 no .
C32 H34B 2.7499 no .
C32 H34C 3.3694 no .
C32 H35 3.3353 no .
C32 H35A 2.7452 no .
C32 H35B 2.6404 no .
C32 H40 3.1721 no .
C33 H6 2.7178 no .
C33 H31 2.6416 no .
C33 H40 3.3072 no .
C34 H6 2.6981 no .
C34 H31 2.7694 no .
C34 H35 2.7007 no .
C34 H35A 2.6664 no .
C34 H35B 3.3427 no .
C35 H31 3.0829 no .
C35 H34A 3.3413 no .
C35 H34B 2.7027 no .
C35 H34C 2.6678 no .
C35 H40 3.3017 no .
C36 H24 3.5400 no .
C36 H29 2.6654 no .
C37 H5 3.3612 no .
C37 H5A 3.4141 no .
C37 H7 3.4739 no .
C37 H29 2.9596 no .
C37 H38A 2.6612 no .
C37 H38B 2.6455 no .
C37 H38C 3.2929 no .
C38 H29 2.9676 no .
C38 H37A 2.6923 no .
C38 H37B 3.2946 no .
C38 H37C 2.6072 no .
C39 H21 3.0952 no .
C39 H23A 3.1641 no .
C39 H24 2.8417 no .
C39 H25C 3.1250 no .
C39 H36 3.4586 no .
C40 H24 3.4428 no .
C40 H33 2.8677 no .
C40 H35B 3.1542 no .
C40 H36 3.0115 no .
H2A H5 2.3297 no .
H2A H5A 3.3107 no .
H2A H5B 3.3152 no .
H2A H24 3.1661 no .
H2A H26A 2.0235 no .
H2A H26B 3.3585 no .
H2A H26C 3.5435 no .
H2A H37B 3.4817 no .
H2B H4A 2.5911 no .
H2B H5 3.4035 no .
H2B H26A 3.3216 no .
H4A H5A 3.5930 no .
H4A H5B 3.4644 no .
H4A H22B 3.3040 no .
H4B H5 3.5385 no .
H4B H5A 2.5229 no .
H4B H5B 2.8040 no .
H4B H8 3.2667 no .
H5 H26A 3.5183 no .
H5 H37B 2.7238 no .
H5 H37C 3.1317 no .
H5A H7 3.2302 no .
H5A H37B 2.5516 no .
H6 H7 2.4914 no .
H6 H11 2.8875 no .
H6 H33 2.5188 no .
H6 H34A 1.9864 no .
H6 H34B 3.3294 no .
H6 H34C 3.3247 no .
H7 H8 2.4236 no .
H7 H37A 3.5141 no .
H7 H37B 2.8017 no .
H8 H14 2.8693 no .
H11 H12 2.3572 no .
H11 H21 3.4181 no .
H11 H22B 2.9283 no .
H11 H22C 2.7652 no .
H11 H34A 3.2418 no .
H12 H13 2.3019 no .
H13 H14 2.2887 no .
H17 H18 2.2889 no .
H17 H24 3.5850 no .
H17 H25B 2.7068 no .
H17 H25C 3.5933 no .
H17 H26A 3.1230 no .
H17 H26B 2.2536 no .
H18 H19 2.2812 no .
H19 H21 3.5754 no .
H19 H22A 2.2120 no .
H19 H22B 3.0278 no .
H19 H23B 2.7885 no .
H21 H22A 2.8358 no .
H21 H22B 2.3346 no .
H21 H22C 2.3349 no .
H21 H23A 2.3367 no .
H21 H23B 2.8444 no .
H21 H23C 2.3537 no .
H21 H33 3.4753 no .
H21 H39 3.5437 no .
H22A H23B 2.5785 no .
H22A H23C 2.9571 no .
H22B H23C 3.5412 no .
H22C H23A 3.5388 no .
H22C H23B 2.9904 no .
H22C H23C 2.4568 no .
H23A H39 2.9491 no .
H24 H25A 2.2769 no .
H24 H25B 2.8057 no .
H24 H25C 2.3207 no .
H24 H26A 2.3245 no .
H24 H26B 2.8302 no .
H24 H26C 2.3306 no .
H24 H36 2.5984 no .
H24 H39 3.1773 no .
H25A H26A 3.4575 no .
H25A H26B 2.9268 no .
H25A H26C 2.3561 no .
H25B H26A 3.5049 no .
H25B H26B 2.4536 no .
H25B H26C 2.8292 no .
H25C H26B 3.5283 no .
H25C H26C 3.4630 no .
H25C H39 2.7279 no .
H29 H30 2.2923 no .
H29 H36 3.5919 no .
H29 H37A 2.4341 no .
H29 H37B 3.3941 no .
H29 H38A 2.4753 no .
H29 H38C 3.3440 no .
H30 H31 2.2954 no .
H31 H33 3.4909 no .
H31 H34A 3.1110 no .
H31 H34B 2.2272 no .
H31 H35A 2.6342 no .
H31 H35B 3.5070 no .
H33 H34A 2.3004 no .
H33 H34B 2.7732 no .
H33 H34C 2.3015 no .
H33 H35 2.2961 no .
H33 H35A 2.7869 no .
H33 H35B 2.3582 no .
H33 H40 3.0070 no .
H34A H35 3.5719 no .
H34A H35A 3.5627 no .
H34B H35 3.0128 no .
H34B H35A 2.5042 no .
H34B H35B 3.5750 no .
H34C H35 2.5037 no .
H34C H35A 2.9104 no .
H34C H35B 3.5649 no .
H35B H40 2.5615 no .
H36 H37A 2.8039 no .
H36 H37B 2.2820 no .
H36 H37C 2.3080 no .
H36 H38A 2.8180 no .
H36 H38B 2.2984 no .
H36 H38C 2.3262 no .
H36 H40 3.4705 no .
H37A H38A 2.5308 no .
H37A H38B 2.9896 no .
H37A H38C 3.5655 no .
H37B H38A 3.5604 no .
H37B H38B 3.5072 no .
H37C H38A 2.8860 no .
H37C H38B 2.4222 no .
H37C H38C 3.4949 no .
H39 H40 2.4959 no .
C2 H38C 3.1769 no 4_554
C3 H25A 3.5301 no 4_554
C4 H25A 3.4234 no 4_554
C4 H25C 3.4437 no 4_554
C4 H38C 3.4862 no 4_554
C4 H40 3.5822 no 4_554
C5 H12 3.3958 no 1_455
C5 H18 3.4481 no 2_645
C5 H25A 3.4997 no 4_554
C5 H29 3.3063 no 3_656
C5 H30 3.4568 no 3_656
C7 H31 3.3462 no 3_756
C7 H34B 3.2573 no 3_756
C8 H18 3.0273 no 2_645
C8 H31 2.7950 no 3_756
C8 H34B 3.0381 no 3_756
C8 H35A 3.4719 no 3_756
C8 H38A 3.4738 no 3_656
C9 H30 3.5586 no 3_756
C9 H31 2.8380 no 3_756
C10 H30 3.5944 no 3_756
C10 H31 3.4506 no 3_756
C11 H30 3.5043 no 3_756
C11 H35B 3.4633 no 4_554
C11 H40 3.0888 no 4_554
C12 H5 3.3528 no 1_655
C12 H5B 3.5006 no 1_655
C12 H30 3.3683 no 3_756
C12 H35B 3.2111 no 4_554
C12 H39 3.4659 no 4_554
C12 H40 2.9992 no 4_554
C13 H23B 3.2920 no 2_745
C13 H30 3.3735 no 3_756
C13 H39 2.9971 no 4_554
C13 H40 3.5843 no 4_554
C14 H17 3.4168 no 2_645
C14 H30 3.4781 no 3_756
C14 H31 3.1834 no 3_756
C14 H39 3.1487 no 4_554
C17 H14 3.5696 no 2_655
C17 H25B 3.5826 no 3_666
C17 H25C 3.2830 no 3_666
C18 H8 3.2316 no 2_655
C18 H25B 3.3831 no 3_666
C18 H25C 3.1332 no 3_666
C18 H38A 3.1280 no 4_554
C19 H25B 3.5640 no 3_666
C19 H38A 3.2640 no 4_554
C19 H38C 3.3422 no 4_554
C22 H35B 3.3073 no 4_554
C22 H40 3.5899 no 4_554
C23 H13 3.3827 no 2_755
C23 H26B 3.5665 no 1_655
C25 H4B 3.5197 no 4_555
C25 H5B 3.5389 no 4_555
C25 H18 3.5902 no 3_666
C26 H23C 3.2860 no 1_455
C29 H5A 3.3850 no 3_656
C29 H19 3.3721 no 4_555
C29 H22A 3.3786 no 4_555
C29 H37A 3.0663 no 3_656
C29 H37B 3.5147 no 3_656
C30 H22A 3.2128 no 4_555
C30 H37A 3.5675 no 3_656
C31 H22A 3.3250 no 4_555
C32 H22A 3.5950 no 4_555
C34 H37C 2.9365 no 1_655
C34 H38B 3.3552 no 1_655
C35 H12 3.1648 no 4_555
C35 H22C 3.4572 no 4_555
C35 H38B 3.4162 no 1_655
C37 H29 3.1252 no 3_656
C37 H34C 3.1894 no 1_455
C37 H37A 3.3704 no 3_656
C38 H2B 2.9091 no 4_555
C38 H4A 3.5036 no 4_555
C38 H8 3.4634 no 3_656
C38 H34C 3.4845 no 1_455
C39 H4A 3.2593 no 4_555
C40 H4A 3.0310 no 4_555
H2B C38 2.9091 no 4_554
H2B H38A 3.2166 no 4_554
H2B H38B 2.8226 no 4_554
H2B H38C 2.2832 no 4_554
H4A C38 3.5036 no 4_554
H4A C39 3.2593 no 4_554
H4A C40 3.0310 no 4_554
H4A H24 3.5495 no 4_554
H4A H25A 3.3783 no 4_554
H4A H25C 3.3577 no 4_554
H4A H36 3.5924 no 4_554
H4A H38B 3.5631 no 4_554
H4A H38C 2.7269 no 4_554
H4A H39 3.2311 no 4_554
H4A H40 2.7986 no 4_554
H4B C25 3.5197 no 4_554
H4B H18 2.7721 no 2_645
H4B H25A 3.2245 no 4_554
H4B H25C 2.9179 no 4_554
H4B H39 3.3042 no 4_554
H5 C12 3.3528 no 1_455
H5 H12 2.9525 no 1_455
H5 H29 3.2952 no 3_656
H5 H30 2.9485 no 3_656
H5A C29 3.3850 no 3_656
H5A H18 2.9076 no 2_645
H5A H19 3.2752 no 2_645
H5A H29 2.5768 no 3_656
H5A H30 3.3378 no 3_656
H5B C12 3.5006 no 1_455
H5B C25 3.5389 no 4_554
H5B H12 2.9734 no 1_455
H5B H18 3.1878 no 2_645
H5B H19 3.1018 no 2_645
H5B H25A 2.7325 no 4_554
H5B H30 3.5467 no 3_656
H7 H34B 3.1476 no 3_756
H7 H37A 2.8551 no 3_656
H7 H38A 3.5542 no 3_656
H8 C18 3.2316 no 2_645
H8 C38 3.4634 no 3_656
H8 H17 3.3488 no 2_645
H8 H18 2.5582 no 2_645
H8 H31 2.9589 no 3_756
H8 H34B 2.7893 no 3_756
H8 H35A 2.8607 no 3_756
H8 H38A 2.7010 no 3_656
H8 H38B 3.3727 no 3_656
H11 H35B 3.1059 no 4_554
H11 H40 3.2127 no 4_554
H12 C5 3.3958 no 1_655
H12 C35 3.1648 no 4_554
H12 H5 2.9525 no 1_655
H12 H5B 2.9734 no 1_655
H12 H35 2.8454 no 4_554
H12 H35B 2.6148 no 4_554
H12 H40 3.0834 no 4_554
H13 C23 3.3827 no 2_745
H13 H23A 2.9619 no 4_554
H13 H23B 2.4985 no 2_745
H13 H23C 3.5009 no 2_745
H13 H39 3.1179 no 4_554
H14 C17 3.5696 no 2_645
H14 H17 2.6932 no 2_645
H14 H22A 3.4853 no 2_745
H14 H22C 3.5707 no 2_745
H14 H23B 3.3337 no 2_745
H14 H23C 3.3847 no 2_745
H14 H26B 3.3599 no 2_645
H14 H31 3.3564 no 3_756
H14 H35A 3.4775 no 3_756
H14 H39 3.3670 no 4_554
H17 C14 3.4168 no 2_655
H17 H8 3.3488 no 2_655
H17 H14 2.6932 no 2_655
H17 H25C 3.2875 no 3_666
H18 C5 3.4481 no 2_655
H18 C8 3.0273 no 2_655
H18 C25 3.5902 no 3_666
H18 H4B 2.7721 no 2_655
H18 H5A 2.9076 no 2_655
H18 H5B 3.1878 no 2_655
H18 H8 2.5582 no 2_655
H18 H25A 3.5901 no 3_666
H18 H25C 3.0202 no 3_666
H18 H38A 2.9035 no 4_554
H19 C29 3.3721 no 4_554
H19 H5A 3.2752 no 2_655
H19 H5B 3.1018 no 2_655
H19 H29 3.1858 no 4_554
H19 H38A 3.1389 no 4_554
H19 H38C 3.3315 no 4_554
H22A C29 3.3786 no 4_554
H22A C30 3.2128 no 4_554
H22A C31 3.3250 no 4_554
H22A C32 3.5950 no 4_554
H22A H14 3.4853 no 2_755
H22A H30 3.5390 no 4_554
H22A H35B 3.4423 no 4_554
H22B H35B 3.2156 no 4_554
H22B H38C 3.1163 no 4_554
H22B H40 2.8307 no 4_554
H22C C35 3.4572 no 4_554
H22C H14 3.5707 no 2_755
H22C H26B 3.2250 no 1_655
H22C H35A 3.2894 no 4_554
H22C H35B 2.7564 no 4_554
H23A H13 2.9619 no 4_555
H23A H23A 3.5306 no 3_766
H23A H23B 3.2482 no 3_766
H23B C13 3.2920 no 2_755
H23B H13 2.4985 no 2_755
H23B H14 3.3337 no 2_755
H23B H23A 3.2482 no 3_766
H23C C26 3.2860 no 1_655
H23C H13 3.5009 no 2_755
H23C H14 3.3847 no 2_755
H23C H26B 2.6065 no 1_655
H23C H26C 3.1047 no 1_655
H24 H4A 3.5495 no 4_555
H25A C3 3.5301 no 4_555
H25A C4 3.4234 no 4_555
H25A C5 3.4997 no 4_555
H25A H4A 3.3783 no 4_555
H25A H4B 3.2245 no 4_555
H25A H5B 2.7325 no 4_555
H25A H18 3.5901 no 3_666
H25B C17 3.5826 no 3_666
H25B C18 3.3831 no 3_666
H25B C19 3.5640 no 3_666
H25C C4 3.4437 no 4_555
H25C C17 3.2830 no 3_666
H25C C18 3.1332 no 3_666
H25C H4A 3.3577 no 4_555
H25C H4B 2.9179 no 4_555
H25C H17 3.2875 no 3_666
H25C H18 3.0202 no 3_666
H26B C23 3.5665 no 1_455
H26B H14 3.3599 no 2_655
H26B H22C 3.2250 no 1_455
H26B H23C 2.6065 no 1_455
H26C H23C 3.1047 no 1_455
H26C H34C 3.2125 no 1_455
H29 C5 3.3063 no 3_656
H29 C37 3.1252 no 3_656
H29 H5 3.2952 no 3_656
H29 H5A 2.5768 no 3_656
H29 H19 3.1858 no 4_555
H29 H37A 2.7002 no 3_656
H29 H37B 2.8206 no 3_656
H29 H37C 3.3873 no 3_656
H30 C5 3.4568 no 3_656
H30 C9 3.5586 no 3_756
H30 C10 3.5944 no 3_756
H30 C11 3.5043 no 3_756
H30 C12 3.3683 no 3_756
H30 C13 3.3735 no 3_756
H30 C14 3.4781 no 3_756
H30 H5 2.9485 no 3_656
H30 H5A 3.3378 no 3_656
H30 H5B 3.5467 no 3_656
H30 H22A 3.5390 no 4_555
H30 H34A 3.1620 no 3_756
H30 H37A 3.5903 no 3_656
H30 H37C 3.3495 no 3_656
H31 C7 3.3462 no 3_756
H31 C8 2.7950 no 3_756
H31 C9 2.8380 no 3_756
H31 C10 3.4506 no 3_756
H31 C14 3.1834 no 3_756
H31 H8 2.9589 no 3_756
H31 H14 3.3564 no 3_756
H31 H34A 3.4832 no 3_756
H34A H30 3.1620 no 3_756
H34A H31 3.4832 no 3_756
H34A H37C 3.2243 no 1_655
H34B C7 3.2573 no 3_756
H34B C8 3.0381 no 3_756
H34B H7 3.1476 no 3_756
H34B H8 2.7893 no 3_756
H34B H37A 3.5159 no 1_655
H34B H37C 2.9121 no 1_655
H34B H38B 3.2344 no 1_655
H34C C37 3.1894 no 1_655
H34C C38 3.4845 no 1_655
H34C H26C 3.2125 no 1_655
H34C H37A 3.5110 no 1_655
H34C H37C 2.2677 no 1_655
H34C H38B 2.6927 no 1_655
H35 H12 2.8454 no 4_555
H35 H38B 2.8287 no 1_655
H35A C8 3.4719 no 3_756
H35A H8 2.8607 no 3_756
H35A H14 3.4775 no 3_756
H35A H22C 3.2894 no 4_555
H35A H38B 3.2240 no 1_655
H35B C11 3.4633 no 4_555
H35B C12 3.2111 no 4_555
H35B C22 3.3073 no 4_555
H35B H11 3.1059 no 4_555
H35B H12 2.6148 no 4_555
H35B H22A 3.4423 no 4_555
H35B H22B 3.2156 no 4_555
H35B H22C 2.7564 no 4_555
H36 H4A 3.5924 no 4_555
H37A C29 3.0663 no 3_656
H37A C30 3.5675 no 3_656
H37A C37 3.3704 no 3_656
H37A H7 2.8551 no 3_656
H37A H29 2.7002 no 3_656
H37A H30 3.5903 no 3_656
H37A H34B 3.5159 no 1_455
H37A H34C 3.5110 no 1_455
H37A H37A 2.6439 no 3_656
H37A H37B 3.2775 no 3_656
H37B C29 3.5147 no 3_656
H37B H29 2.8206 no 3_656
H37B H37A 3.2775 no 3_656
H37C C34 2.9365 no 1_455
H37C H29 3.3873 no 3_656
H37C H30 3.3495 no 3_656
H37C H34A 3.2243 no 1_455
H37C H34B 2.9121 no 1_455
H37C H34C 2.2677 no 1_455
H38A C8 3.4738 no 3_656
H38A C18 3.1280 no 4_555
H38A C19 3.2640 no 4_555
H38A H2B 3.2166 no 4_555
H38A H7 3.5542 no 3_656
H38A H8 2.7010 no 3_656
H38A H18 2.9035 no 4_555
H38A H19 3.1389 no 4_555
H38B C34 3.3552 no 1_455
H38B C35 3.4162 no 1_455
H38B H2B 2.8226 no 4_555
H38B H4A 3.5631 no 4_555
H38B H8 3.3727 no 3_656
H38B H34B 3.2344 no 1_455
H38B H34C 2.6927 no 1_455
H38B H35 2.8287 no 1_455
H38B H35A 3.2240 no 1_455
H38C C2 3.1769 no 4_555
H38C C4 3.4862 no 4_555
H38C C19 3.3422 no 4_555
H38C H2B 2.2832 no 4_555
H38C H4A 2.7269 no 4_555
H38C H19 3.3315 no 4_555
H38C H22B 3.1163 no 4_555
H39 C12 3.4659 no 4_555
H39 C13 2.9971 no 4_555
H39 C14 3.1487 no 4_555
H39 H4A 3.2311 no 4_555
H39 H4B 3.3042 no 4_555
H39 H13 3.1179 no 4_555
H39 H14 3.3670 no 4_555
H40 C4 3.5822 no 4_555
H40 C11 3.0888 no 4_555
H40 C12 2.9992 no 4_555
H40 C13 3.5843 no 4_555
H40 C22 3.5899 no 4_555
H40 H4A 2.7986 no 4_555
H40 H11 3.2127 no 4_555
H40 H12 3.0834 no 4_555
H40 H22B 2.8307 no 4_555

loop_
_geom_torsion_atom_site_label_1
_geom_torsion_atom_site_label_2
_geom_torsion_atom_site_label_3
_geom_torsion_atom_site_label_4
_geom_torsion
_geom_torsion_publ_flag
C1 Pd1 C2 C3 -158.2(2) no
C2 Pd1 C1 N1 145.8(4) no
C2 Pd1 C1 N2 -40.9(4) no
C1 Pd1 C3 C2 32.7(4) no
C1 Pd1 C3 C4 160.9(2) no
C1 Pd1 C3 C5 -84.6(4) no
C3 Pd1 C1 N1 125.9(4) no
C3 Pd1 C1 N2 -60.7(5) no
C1 Pd1 C6 C7 113.2(3) no
C1 Pd1 C6 C10 -136.5(3) no
C6 Pd1 C1 N1 -35.3(4) no
C6 Pd1 C1 N2 138.0(4) no
C2 Pd1 C3 C2 0.0(3) no
C2 Pd1 C3 C4 128.3(4) no
C2 Pd1 C3 C5 -117.3(5) no
C3 Pd1 C2 C3 0.0(3) no
C2 Pd1 C4 C3 -31.3(2) no
C4 Pd1 C2 C3 31.7(2) no
C2 Pd1 C6 C7 -69.8(7) no
C2 Pd1 C6 C10 40.5(8) no
C6 Pd1 C2 C3 24.9(7) no
C3 Pd1 C4 C3 0.0(2) no
C4 Pd1 C3 C2 -128.3(4) no
C4 Pd1 C3 C4 0.0(3) no
C4 Pd1 C3 C5 114.5(5) no
C3 Pd1 C6 C7 -51.9(4) no
C3 Pd1 C6 C10 58.3(4) no
C6 Pd1 C3 C2 -169.9(2) no
C6 Pd1 C3 C4 -41.6(3) no
C6 Pd1 C3 C5 72.9(4) no
C4 Pd1 C6 C7 -76.1(3) no
C4 Pd1 C6 C10 34.1(4) no
C6 Pd1 C4 C3 146.3(3) no
C1 N1 C27 C28 -74.2(6) no
C1 N1 C27 C32 110.7(5) no
C27 N1 C1 Pd1 -13.5(7) no
C27 N1 C1 N2 172.1(4) no
C1 N1 C40 C39 0.3(5) no
C40 N1 C1 Pd1 173.6(4) no
C40 N1 C1 N2 -0.9(5) no
C27 N1 C40 C39 -173.2(4) no
C40 N1 C27 C28 98.1(5) no
C40 N1 C27 C32 -77.0(6) no
C1 N2 C15 C16 97.4(6) no
C1 N2 C15 C20 -84.5(6) no
C15 N2 C1 Pd1 7.3(7) no
C15 N2 C1 N1 -177.8(4) no
C1 N2 C39 C40 -1.0(5) no
C39 N2 C1 Pd1 -173.7(4) no
C39 N2 C1 N1 1.2(5) no
C15 N2 C39 C40 178.0(4) no
C39 N2 C15 C16 -81.5(6) no
C39 N2 C15 C20 96.6(5) no
Pd1 C2 C3 Pd1 0.0 no
Pd1 C2 C3 C4 -55.1(3) no
Pd1 C2 C3 C5 112.4(4) no
Pd1 C3 C4 Pd1 0.0 no
C2 C3 C4 Pd1 56.4(4) no
C5 C3 C4 Pd1 -111.3(5) no
Pd1 C6 C7 C8 114.9(4) no
Pd1 C6 C10 C9 -103.3(4) no
Pd1 C6 C10 C11 79.8(6) no
C7 C6 C10 C9 5.7(5) no
C7 C6 C10 C11 -171.2(5) no
C10 C6 C7 C8 -6.4(5) no
C6 C7 C8 C9 4.6(6) no
C7 C8 C9 C10 -0.8(6) no
C7 C8 C9 C14 174.7(5) no
C8 C9 C10 C6 -3.4(6) no
C8 C9 C10 C11 174.0(4) no
C8 C9 C14 C13 -173.1(5) no
C10 C9 C14 C13 1.9(8) no
C14 C9 C10 C6 -179.4(5) no
C14 C9 C10 C11 -2.1(7) no
C6 C10 C11 C12 177.0(5) no
C9 C10 C11 C12 0.3(7) no
C10 C11 C12 C13 1.6(9) no
C11 C12 C13 C14 -1.8(11) no
C12 C13 C14 C9 0.1(11) no
N2 C15 C16 C17 178.4(4) no
N2 C15 C16 C24 0.9(7) no
N2 C15 C20 C19 -178.2(4) no
N2 C15 C20 C21 -1.2(7) no
C16 C15 C20 C19 -0.1(7) no
C16 C15 C20 C21 176.8(5) no
C20 C15 C16 C17 0.4(8) no
C20 C15 C16 C24 -177.1(4) no
C15 C16 C17 C18 -0.7(9) no
C15 C16 C24 C25 103.3(6) no
C15 C16 C24 C26 -133.5(6) no
C17 C16 C24 C25 -74.0(7) no
C17 C16 C24 C26 49.1(8) no
C24 C16 C17 C18 176.9(6) no
C16 C17 C18 C19 0.7(10) no
C17 C18 C19 C20 -0.5(10) no
C18 C19 C20 C15 0.2(8) no
C18 C19 C20 C21 -176.8(5) no
C15 C20 C21 C22 137.3(5) no
C15 C20 C21 C23 -98.3(6) no
C19 C20 C21 C22 -45.9(7) no
C19 C20 C21 C23 78.6(6) no
N1 C27 C28 C29 -176.7(4) no
N1 C27 C28 C36 3.1(6) no
N1 C27 C32 C31 177.1(4) no
N1 C27 C32 C33 -1.2(6) no
C28 C27 C32 C31 2.2(7) no
C28 C27 C32 C33 -176.1(4) no
C32 C27 C28 C29 -1.8(6) no
C32 C27 C28 C36 178.0(4) no
C27 C28 C29 C30 0.6(7) no
C27 C28 C36 C37 117.2(5) no
C27 C28 C36 C38 -117.1(5) no
C29 C28 C36 C37 -63.0(6) no
C29 C28 C36 C38 62.7(6) no
C36 C28 C29 C30 -179.2(4) no
C28 C29 C30 C31 0.1(8) no
C29 C30 C31 C32 0.4(8) no
C30 C31 C32 C27 -1.5(7) no
C30 C31 C32 C33 176.9(4) no
C27 C32 C33 C34 -131.0(5) no
C27 C32 C33 C35 106.1(5) no
C31 C32 C33 C34 50.7(6) no
C31 C32 C33 C35 -72.2(6) no
N2 C39 C40 N1 0.4(6) no
